data_7202606
loop_
_publ_author_name
'Smith, Martin B.'
'Dale, Sophie H.'
'Coles, Simon J.'
'Gelbrich, Thomas'
'Hursthouse, Michael B.'
'Light, Mark E.'
'Horton, Peter N.'

_publ_section_title
;
 Hydrogen bonded supramolecular assemblies based on neutral
 square-planar palladium(ii) complexes
;
_journal_issue 2
_journal_name_full CrystEngComm
_journal_page_first 165
_journal_paper_doi 10.1039/b616337h
_journal_volume 9
_journal_year 2007
_chemical_formula_moiety 'C37 H41 Cl2 N O5 P2 Pd S2'
_chemical_formula_sum 'C37 H41 Cl2 N O5 P2 Pd S2'
_chemical_formula_weight 883.07
_chemical_name_systematic
;
?
;
_space_group_IT_number 14
_symmetry_cell_setting monoclinic
_symmetry_space_group_name_Hall '-P 2ybc'
_symmetry_space_group_name_H-M 'P 1 21/c 1'
_atom_sites_solution_hydrogens geom
_atom_sites_solution_primary direct
_atom_sites_solution_secondary difmap
_audit_creation_method SHELXL-97
_cell_angle_alpha 90.00
_cell_angle_beta 93.629(1)
_cell_angle_gamma 90.00
_cell_formula_units_Z 4
_cell_length_a 12.6157(4)
_cell_length_b 31.5085(8)
_cell_length_c 9.9021(2)
_cell_measurement_reflns_used 16510
_cell_measurement_temperature 120(2)
_cell_measurement_theta_max 27.48
_cell_measurement_theta_min 2.91
_cell_volume 3928.21(18)
_computing_cell_refinement 'DENZO & COLLECT'
_computing_data_collection 'DENZO (Otwinowski & Minor, 1997) & COLLECT (Hooft, 1998)'
_computing_data_reduction 'DENZO & COLLECT'
_computing_molecular_graphics 'Bruker SHELXTL and local programs'
_computing_publication_material Diamond
_computing_structure_refinement 'SHELXL-97 (Sheldrick, 1997)'
_computing_structure_solution 'SHELXS-97 (Sheldrick, 1997)'
_diffrn_ambient_temperature 120(2)
_diffrn_detector_area_resol_mean 9.091
_diffrn_measured_fraction_theta_full 0.958
_diffrn_measured_fraction_theta_max 0.958
_diffrn_measurement_device_type 'Nonius KappaCCD'
_diffrn_measurement_method '\f & \w scans'
_diffrn_radiation_monochromator graphite
_diffrn_radiation_source 'Nonius FR591 rotating anode'
_diffrn_radiation_type MoK\a
_diffrn_radiation_wavelength 0.71073
_diffrn_reflns_av_R_equivalents 0.0813
_diffrn_reflns_av_sigmaI/netI 0.1001
_diffrn_reflns_limit_h_max 14
_diffrn_reflns_limit_h_min -15
_diffrn_reflns_limit_k_max 36
_diffrn_reflns_limit_k_min -37
_diffrn_reflns_limit_l_max 10
_diffrn_reflns_limit_l_min -11
_diffrn_reflns_number 22977
_diffrn_reflns_theta_full 25.03
_diffrn_reflns_theta_max 25.03
_diffrn_reflns_theta_min 2.99
_diffrn_standards_number 0
_exptl_absorpt_coefficient_mu 0.838
_exptl_absorpt_correction_T_max 0.9672
_exptl_absorpt_correction_T_min 0.8502
_exptl_absorpt_correction_type multi-scan
_exptl_absorpt_process_details 'SORTAV Blessing (1997)'
_exptl_crystal_colour Colourless
_exptl_crystal_density_diffrn 1.493
_exptl_crystal_density_method 'not measured'
_exptl_crystal_description Block
_exptl_crystal_F_000 1808
_exptl_crystal_size_max 0.20
_exptl_crystal_size_mid 0.10
_exptl_crystal_size_min 0.04
_refine_diff_density_max 0.508
_refine_diff_density_min -0.619
_refine_diff_density_rms 0.099
_refine_ls_extinction_method none
_refine_ls_goodness_of_fit_ref 0.954
_refine_ls_hydrogen_treatment constr
_refine_ls_matrix_type full
_refine_ls_number_parameters 457
_refine_ls_number_reflns 6640
_refine_ls_number_restraints 0
_refine_ls_restrained_S_all 0.954
_refine_ls_R_factor_all 0.0894
_refine_ls_R_factor_gt 0.0437
_refine_ls_shift/su_max 0.001
_refine_ls_shift/su_mean 0.000
_refine_ls_structure_factor_coef Fsqd
_refine_ls_weighting_details 'calc w=1/[\s^2^(Fo^2^)+(0.0308P)^2^+0.0000P] where P=(Fo^2^+2Fc^2^)/3'
_refine_ls_weighting_scheme calc
_refine_ls_wR_factor_gt 0.0760
_refine_ls_wR_factor_ref 0.0877
_reflns_number_gt 4372
_reflns_number_total 6640
_reflns_threshold_expression I>2\s(I)
_cod_data_source_file b616337h.txt
_cod_data_source_block 2e.2DMSO
_cod_depositor_comments
;
The following automatic conversions were performed:
'_symmetry_cell_setting' value 'Monoclinic' changed to 'monoclinic'
according to '/home/saulius/struct/CIF-dictionaries/cif_core.dic'
dictionary named 'cif_core.dic' version 2.4.1 from 2010-06-29.

Automatic conversion script
Id: cif_fix_enum 1527 2010-12-29 10:47:43Z saulius 
;
_cod_original_sg_symbol_H-M P21/c
_cod_database_code 7202606

loop_
_symmetry_equiv_pos_as_xyz
'x, y, z'
'-x, y+1/2, -z+1/2'
'-x, -y, -z'
'x, -y-1/2, z-1/2'

loop_
_atom_site_label
_atom_site_type_symbol
_atom_site_fract_x
_atom_site_fract_y
_atom_site_fract_z
_atom_site_U_iso_or_equiv
_atom_site_adp_type
_atom_site_occupancy
_atom_site_symmetry_multiplicity
_atom_site_calc_flag
_atom_site_refinement_flags
_atom_site_disorder_assembly
_atom_site_disorder_group
C1 C -0.0188(3) 0.09473(13) 0.5774(4) 0.0204(10) Uani 1 1 d . . .
C2 C -0.0757(4) 0.06373(14) 0.5050(5) 0.0282(12) Uani 1 1 d . . .
H92 H -0.0623 0.0584 0.4131 0.034 Uiso 1 1 calc R . .
C3 C -0.1522(4) 0.04044(15) 0.5669(5) 0.0376(13) Uani 1 1 d . . .
H3 H -0.1920 0.0195 0.5169 0.045 Uiso 1 1 calc R . .
C4 C -0.1712(4) 0.04767(15) 0.7020(5) 0.0376(13) Uani 1 1 d . . .
H4 H -0.2213 0.0308 0.7457 0.045 Uiso 1 1 calc R . .
C5 C -0.1170(4) 0.07922(17) 0.7708(5) 0.0449(14) Uani 1 1 d . . .
H5 H -0.1313 0.0849 0.8620 0.054 Uiso 1 1 calc R . .
C6 C -0.0412(4) 0.10314(15) 0.7094(4) 0.0326(12) Uani 1 1 d . . .
H6 H -0.0048 0.1253 0.7582 0.039 Uiso 1 1 calc R . .
C7 C 0.1244(3) 0.16896(12) 0.5852(4) 0.0157(10) Uani 1 1 d . . .
C8 C 0.0966(4) 0.20680(14) 0.5195(4) 0.0280(12) Uani 1 1 d . . .
H8 H 0.0610 0.2060 0.4321 0.034 Uiso 1 1 calc R . .
C9 C 0.1200(4) 0.24515(15) 0.5792(5) 0.0335(12) Uani 1 1 d . . .
H9 H 0.0998 0.2706 0.5333 0.040 Uiso 1 1 calc R . .
C10 C 0.1723(4) 0.24712(14) 0.7043(5) 0.0311(12) Uani 1 1 d . . .
H10 H 0.1899 0.2738 0.7442 0.037 Uiso 1 1 calc R . .
C11 C 0.1992(4) 0.21021(15) 0.7717(5) 0.0375(13) Uani 1 1 d . . .
H11 H 0.2336 0.2113 0.8598 0.045 Uiso 1 1 calc R . .
C12 C 0.1760(4) 0.17151(14) 0.7114(4) 0.0314(12) Uani 1 1 d . . .
H12 H 0.1962 0.1461 0.7580 0.038 Uiso 1 1 calc R . .
C13 C 0.3251(3) 0.14615(12) 0.2026(4) 0.0174(10) Uani 1 1 d . . .
C14 C 0.3701(3) 0.17067(13) 0.3077(4) 0.0223(11) Uani 1 1 d . . .
H14 H 0.3568 0.1637 0.3984 0.027 Uiso 1 1 calc R . .
C15 C 0.4336(3) 0.20472(14) 0.2825(5) 0.0262(11) Uani 1 1 d . . .
H15 H 0.4639 0.2212 0.3555 0.031 Uiso 1 1 calc R . .
C16 C 0.4533(3) 0.21512(14) 0.1514(5) 0.0307(12) Uani 1 1 d . . .
H16 H 0.4973 0.2387 0.1341 0.037 Uiso 1 1 calc R . .
C17 C 0.4096(3) 0.19145(14) 0.0456(5) 0.0274(11) Uani 1 1 d . . .
H17 H 0.4235 0.1987 -0.0447 0.033 Uiso 1 1 calc R . .
C18 C 0.3448(3) 0.15688(13) 0.0703(4) 0.0229(11) Uani 1 1 d . . .
H18 H 0.3142 0.1407 -0.0031 0.028 Uiso 1 1 calc R . .
C19 C 0.2405(4) 0.06364(13) 0.1076(4) 0.0202(10) Uani 1 1 d . . .
C20 C 0.3373(4) 0.04878(14) 0.0647(4) 0.0269(11) Uani 1 1 d . . .
H20 H 0.4020 0.0607 0.1014 0.032 Uiso 1 1 calc R . .
C21 C 0.3396(4) 0.01684(14) -0.0306(4) 0.0324(12) Uani 1 1 d . . .
H21 H 0.4057 0.0067 -0.0587 0.039 Uiso 1 1 calc R . .
C22 C 0.2457(4) -0.00037(15) -0.0849(5) 0.0375(13) Uani 1 1 d . . .
H22 H 0.2472 -0.0220 -0.1514 0.045 Uiso 1 1 calc R . .
C23 C 0.1499(4) 0.01365(15) -0.0432(5) 0.0409(14) Uani 1 1 d . . .
H23 H 0.0856 0.0015 -0.0803 0.049 Uiso 1 1 calc R . .
C24 C 0.1470(4) 0.04557(13) 0.0529(4) 0.0285(12) Uani 1 1 d . . .
H24 H 0.0806 0.0551 0.0815 0.034 Uiso 1 1 calc R . .
C25 C 0.3914(3) 0.08604(13) 0.6046(4) 0.0154(10) Uani 1 1 d . . .
C26 C 0.4433(3) 0.12095(13) 0.6619(4) 0.0179(10) Uani 1 1 d . . .
H26 H 0.4178 0.1487 0.6408 0.021 Uiso 1 1 calc R . .
C27 C 0.5326(3) 0.11580(13) 0.7503(4) 0.0211(11) Uani 1 1 d . . .
C28 C 0.5690(3) 0.07503(14) 0.7793(4) 0.0226(11) Uani 1 1 d . . .
H28 H 0.6300 0.0712 0.8394 0.027 Uiso 1 1 calc R . .
C29 C 0.5183(3) 0.04006(14) 0.7224(4) 0.0236(11) Uani 1 1 d . . .
H29 H 0.5447 0.0124 0.7423 0.028 Uiso 1 1 calc R . .
C30 C 0.4278(3) 0.04551(13) 0.6354(4) 0.0197(10) Uani 1 1 d . . .
C31 C 0.5957(4) 0.15196(14) 0.8085(4) 0.0216(11) Uani 1 1 d . . .
C32 C 0.1984(3) 0.08287(13) 0.5652(4) 0.0191(10) Uani 1 1 d . . .
H32A H 0.2055 0.0845 0.6652 0.023 Uiso 1 1 calc R . .
H32B H 0.1782 0.0534 0.5400 0.023 Uiso 1 1 calc R . .
C33 C 0.3112(3) 0.07362(13) 0.3783(4) 0.0182(10) Uani 1 1 d . . .
H33A H 0.2848 0.0440 0.3800 0.022 Uiso 1 1 calc R . .
H33B H 0.3873 0.0727 0.3596 0.022 Uiso 1 1 calc R . .
C34 C 0.3610(4) -0.12164(15) 0.8287(5) 0.0392(13) Uani 1 1 d . . .
H34A H 0.3587 -0.1052 0.9125 0.059 Uiso 1 1 calc R . .
H34B H 0.4317 -0.1342 0.8236 0.059 Uiso 1 1 calc R . .
H34C H 0.3076 -0.1442 0.8278 0.059 Uiso 1 1 calc R . .
C35 C 0.3402(4) -0.12594(15) 0.5581(5) 0.0419(14) Uani 1 1 d . . .
H35A H 0.4104 -0.1394 0.5631 0.063 Uiso 1 1 calc R . .
H35B H 0.3280 -0.1117 0.4705 0.063 Uiso 1 1 calc R . .
H35C H 0.2855 -0.1476 0.5679 0.063 Uiso 1 1 calc R . .
C36 C 0.7914(4) 0.27930(15) 1.0953(4) 0.0388(13) Uani 1 1 d . . .
H36A H 0.8252 0.2962 1.0267 0.058 Uiso 1 1 calc R . .
H36B H 0.8444 0.2719 1.1682 0.058 Uiso 1 1 calc R . .
H36C H 0.7343 0.2958 1.1324 0.058 Uiso 1 1 calc R . .
C37 C 0.8588(4) 0.21275(15) 0.9621(5) 0.0346(13) Uani 1 1 d . . .
H37A H 0.8443 0.1877 0.9053 0.052 Uiso 1 1 calc R . .
H37B H 0.9069 0.2050 1.0397 0.052 Uiso 1 1 calc R . .
H37C H 0.8919 0.2348 0.9089 0.052 Uiso 1 1 calc R . .
N1 N 0.3004(3) 0.09296(10) 0.5108(3) 0.0159(8) Uani 1 1 d . . .
O1 O 0.3733(2) 0.01235(9) 0.5795(3) 0.0266(8) Uani 1 1 d . . .
H1 H 0.3965 -0.0103 0.6147 0.040 Uiso 1 1 calc R . .
O2 O 0.5566(2) 0.18979(9) 0.7725(3) 0.0263(7) Uani 1 1 d . . .
H2 H 0.5902 0.2088 0.8166 0.039 Uiso 1 1 calc R . .
O3 O 0.6755(2) 0.14749(9) 0.8807(3) 0.0309(8) Uani 1 1 d . . .
O4 O 0.4328(2) -0.06046(9) 0.6827(3) 0.0308(8) Uani 1 1 d . . .
O5 O 0.6714(2) 0.24744(9) 0.8970(3) 0.0322(8) Uani 1 1 d . . .
P1 P 0.09351(9) 0.11909(3) 0.50156(11) 0.0174(3) Uani 1 1 d . . .
P2 P 0.23766(9) 0.10268(3) 0.24114(11) 0.0165(3) Uani 1 1 d . . .
Cl1 Cl -0.09311(8) 0.15715(4) 0.30143(11) 0.0282(3) Uani 1 1 d . . .
Cl2 Cl 0.06640(9) 0.14247(3) 0.04354(10) 0.0248(3) Uani 1 1 d . . .
Pd1 Pd 0.07622(3) 0.127886(10) 0.27627(3) 0.01691(11) Uani 1 1 d . . .
S1 S 0.33439(9) -0.08818(4) 0.68984(11) 0.0254(3) Uani 1 1 d . . .
S2 S 0.73810(10) 0.23226(4) 1.02029(12) 0.0302(3) Uani 1 1 d . . .

loop_
_atom_site_aniso_label
_atom_site_aniso_U_11
_atom_site_aniso_U_22
_atom_site_aniso_U_33
_atom_site_aniso_U_23
_atom_site_aniso_U_13
_atom_site_aniso_U_12
C1 0.012(2) 0.020(3) 0.029(3) 0.003(2) 0.003(2) 0.000(2)
C2 0.027(3) 0.025(3) 0.034(3) 0.003(2) 0.007(2) -0.003(2)
C3 0.023(3) 0.027(3) 0.062(4) 0.001(3) 0.003(3) -0.005(2)
C4 0.026(3) 0.030(3) 0.059(4) 0.005(3) 0.022(3) 0.000(2)
C5 0.041(3) 0.055(4) 0.042(3) -0.001(3) 0.030(3) -0.009(3)
C6 0.030(3) 0.039(3) 0.030(3) -0.004(2) 0.009(2) -0.010(2)
C7 0.012(2) 0.022(3) 0.014(2) 0.0016(18) 0.004(2) 0.003(2)
C8 0.032(3) 0.027(3) 0.025(3) 0.000(2) -0.004(2) -0.001(2)
C9 0.035(3) 0.024(3) 0.042(3) 0.002(2) 0.001(3) 0.003(2)
C10 0.030(3) 0.023(3) 0.040(3) -0.015(2) -0.001(3) -0.001(2)
C11 0.042(3) 0.033(3) 0.034(3) -0.007(2) -0.018(3) 0.000(3)
C12 0.039(3) 0.021(3) 0.032(3) 0.001(2) -0.010(3) 0.003(2)
C13 0.015(3) 0.016(2) 0.021(2) 0.0012(19) -0.002(2) 0.005(2)
C14 0.021(3) 0.022(3) 0.023(3) 0.005(2) 0.001(2) 0.002(2)
C15 0.023(3) 0.022(3) 0.033(3) -0.004(2) 0.002(2) -0.003(2)
C16 0.016(3) 0.026(3) 0.051(3) 0.007(2) 0.005(3) -0.005(2)
C17 0.023(3) 0.030(3) 0.030(3) 0.009(2) 0.009(2) 0.001(2)
C18 0.019(3) 0.025(3) 0.024(3) -0.001(2) -0.002(2) 0.006(2)
C19 0.023(3) 0.020(3) 0.018(2) 0.0064(18) 0.007(2) 0.002(2)
C20 0.023(3) 0.032(3) 0.026(3) 0.004(2) 0.002(2) 0.001(2)
C21 0.033(3) 0.035(3) 0.031(3) -0.001(2) 0.013(3) 0.016(3)
C22 0.045(4) 0.031(3) 0.037(3) -0.019(2) 0.007(3) 0.003(3)
C23 0.036(3) 0.042(3) 0.044(3) -0.017(3) -0.005(3) -0.001(3)
C24 0.021(3) 0.030(3) 0.036(3) -0.013(2) 0.006(2) 0.000(2)
C25 0.007(2) 0.023(3) 0.016(2) 0.0048(19) 0.006(2) 0.002(2)
C26 0.012(2) 0.025(3) 0.016(2) 0.0033(19) 0.004(2) 0.005(2)
C27 0.017(3) 0.026(3) 0.021(2) 0.000(2) 0.008(2) 0.000(2)
C28 0.012(2) 0.038(3) 0.018(2) 0.002(2) 0.001(2) 0.003(2)
C29 0.021(3) 0.020(3) 0.030(3) 0.006(2) 0.005(2) 0.009(2)
C30 0.014(3) 0.023(3) 0.022(3) 0.002(2) 0.003(2) -0.001(2)
C31 0.022(3) 0.027(3) 0.018(3) 0.003(2) 0.012(2) 0.001(2)
C32 0.017(3) 0.025(3) 0.015(2) -0.0035(18) 0.000(2) 0.000(2)
C33 0.013(2) 0.020(3) 0.021(2) 0.0025(19) 0.002(2) 0.003(2)
C34 0.037(3) 0.040(3) 0.039(3) 0.012(2) -0.003(3) 0.000(3)
C35 0.039(3) 0.045(3) 0.043(3) -0.013(3) 0.018(3) -0.010(3)
C36 0.042(3) 0.045(3) 0.030(3) -0.003(2) 0.003(3) 0.000(3)
C37 0.026(3) 0.041(3) 0.035(3) -0.002(2) -0.002(2) 0.009(2)
N1 0.010(2) 0.023(2) 0.0149(19) 0.0015(15) 0.0005(17) 0.0022(16)
O1 0.0281(19) 0.0164(18) 0.0339(19) 0.0022(14) -0.0079(16) 0.0008(15)
O2 0.0223(19) 0.0252(19) 0.0312(19) -0.0034(14) -0.0003(15) -0.0003(15)
O3 0.026(2) 0.0325(19) 0.0331(19) 0.0010(15) -0.0113(17) 0.0016(16)
O4 0.0237(19) 0.0209(18) 0.048(2) 0.0054(15) 0.0009(16) -0.0042(15)
O5 0.0233(19) 0.0298(19) 0.042(2) 0.0013(14) -0.0107(16) 0.0054(15)
P1 0.0119(6) 0.0215(7) 0.0191(6) -0.0005(5) 0.0025(5) 0.0005(5)
P2 0.0129(6) 0.0183(6) 0.0184(6) 0.0006(5) 0.0022(5) 0.0008(5)
Cl1 0.0149(6) 0.0411(8) 0.0287(6) 0.0020(5) 0.0024(5) 0.0080(5)
Cl2 0.0248(7) 0.0308(7) 0.0186(6) 0.0007(5) -0.0005(5) 0.0046(5)
Pd1 0.01223(19) 0.0207(2) 0.01773(18) -0.00057(14) 0.00071(15) 0.00157(16)
S1 0.0203(7) 0.0276(7) 0.0284(7) 0.0011(5) 0.0028(6) 0.0012(5)
S2 0.0257(7) 0.0335(8) 0.0314(7) 0.0023(5) 0.0029(6) -0.0022(6)

loop_
_atom_type_symbol
_atom_type_description
_atom_type_scat_dispersion_real
_atom_type_scat_dispersion_imag
_atom_type_scat_source
C C 0.0033 0.0016 'International Tables Vol C Tables 4.2.6.8 and 6.1.1.4'
H H 0.0000 0.0000 'International Tables Vol C Tables 4.2.6.8 and 6.1.1.4'
N N 0.0061 0.0033 'International Tables Vol C Tables 4.2.6.8 and 6.1.1.4'
O O 0.0106 0.0060 'International Tables Vol C Tables 4.2.6.8 and 6.1.1.4'
P P 0.1023 0.0942 'International Tables Vol C Tables 4.2.6.8 and 6.1.1.4'
Cl Cl 0.1484 0.1585 'International Tables Vol C Tables 4.2.6.8 and 6.1.1.4'
Pd Pd -0.9988 1.0072 'International Tables Vol C Tables 4.2.6.8 and 6.1.1.4'
S S 0.1246 0.1234 'International Tables Vol C Tables 4.2.6.8 and 6.1.1.4'

loop_
_geom_angle_atom_site_label_1
_geom_angle_atom_site_label_2
_geom_angle_atom_site_label_3
_geom_angle
_geom_angle_site_symmetry_1
_geom_angle_site_symmetry_3
_geom_angle_publ_flag
C2 C1 C6 119.7(4) . . ?
C2 C1 P1 118.4(3) . . ?
C6 C1 P1 121.5(3) . . ?
C1 C2 H92 120.1 . . ?
C1 C2 C3 119.8(4) . . ?
H92 C2 C3 120.1 . . ?
C2 C3 H3 119.8 . . ?
C2 C3 C4 120.4(4) . . ?
H3 C3 C4 119.8 . . ?
C3 C4 H4 120.4 . . ?
C3 C4 C5 119.2(5) . . ?
H4 C4 C5 120.4 . . ?
C4 C5 H5 119.5 . . ?
C4 C5 C6 121.0(5) . . ?
H5 C5 C6 119.5 . . ?
C1 C6 C5 119.9(4) . . ?
C1 C6 H6 120.0 . . ?
C5 C6 H6 120.0 . . ?
C8 C7 C12 117.7(4) . . ?
C8 C7 P1 119.3(3) . . ?
C12 C7 P1 122.9(3) . . ?
C7 C8 H8 119.6 . . ?
C7 C8 C9 120.8(4) . . ?
H8 C8 C9 119.6 . . ?
C8 C9 H9 119.7 . . ?
C8 C9 C10 120.7(4) . . ?
H9 C9 C10 119.7 . . ?
C9 C10 H10 120.2 . . ?
C9 C10 C11 119.5(4) . . ?
H10 C10 C11 120.2 . . ?
C10 C11 H11 120.1 . . ?
C10 C11 C12 119.9(4) . . ?
H11 C11 C12 120.1 . . ?
C7 C12 C11 121.3(4) . . ?
C7 C12 H12 119.3 . . ?
C11 C12 H12 119.3 . . ?
C14 C13 C18 118.8(4) . . ?
C14 C13 P2 119.2(3) . . ?
C18 C13 P2 121.9(3) . . ?
C13 C14 H14 119.5 . . ?
C13 C14 C15 121.0(4) . . ?
H14 C14 C15 119.5 . . ?
C14 C15 H15 120.0 . . ?
C14 C15 C16 120.0(4) . . ?
H15 C15 C16 120.0 . . ?
C15 C16 H16 119.9 . . ?
C15 C16 C17 120.1(4) . . ?
H16 C16 C17 119.9 . . ?
C16 C17 H17 119.9 . . ?
C16 C17 C18 120.2(4) . . ?
H17 C17 C18 119.9 . . ?
C13 C18 C17 119.8(4) . . ?
C13 C18 H18 120.1 . . ?
C17 C18 H18 120.1 . . ?
C20 C19 C24 118.7(4) . . ?
C20 C19 P2 120.5(3) . . ?
C24 C19 P2 120.6(3) . . ?
C19 C20 H20 119.7 . . ?
C19 C20 C21 120.5(4) . . ?
H20 C20 C21 119.7 . . ?
C20 C21 H21 120.1 . . ?
C20 C21 C22 119.8(4) . . ?
H21 C21 C22 120.1 . . ?
C21 C22 H22 119.8 . . ?
C21 C22 C23 120.4(4) . . ?
H22 C22 C23 119.8 . . ?
C22 C23 H23 120.0 . . ?
C22 C23 C24 120.1(5) . . ?
H23 C23 C24 120.0 . . ?
C19 C24 C23 120.4(4) . . ?
C19 C24 H24 119.8 . . ?
C23 C24 H24 119.8 . . ?
C26 C25 C30 120.1(4) . . ?
C26 C25 N1 118.6(4) . . ?
C30 C25 N1 121.3(4) . . ?
C25 C26 H26 119.7 . . ?
C25 C26 C27 120.6(4) . . ?
H26 C26 C27 119.7 . . ?
C26 C27 C28 118.8(4) . . ?
C26 C27 C31 123.2(4) . . ?
C28 C27 C31 117.8(4) . . ?
C27 C28 H28 119.4 . . ?
C27 C28 C29 121.1(4) . . ?
H28 C28 C29 119.4 . . ?
C28 C29 H29 120.2 . . ?
C28 C29 C30 119.6(4) . . ?
H29 C29 C30 120.2 . . ?
C25 C30 C29 119.7(4) . . ?
C25 C30 O1 118.1(4) . . ?
C29 C30 O1 122.2(4) . . ?
C27 C31 O2 113.7(4) . . ?
C27 C31 O3 123.2(4) . . ?
O2 C31 O3 123.1(4) . . ?
H32A C32 H32B 107.9 . . ?
H32A C32 N1 109.2 . . ?
H32A C32 P1 109.2 . . ?
H32B C32 N1 109.2 . . ?
H32B C32 P1 109.2 . . ?
N1 C32 P1 111.8(3) . . ?
H33A C33 H33B 107.8 . . ?
H33A C33 N1 109.1 . . ?
H33A C33 P2 109.1 . . ?
H33B C33 N1 109.1 . . ?
H33B C33 P2 109.1 . . ?
N1 C33 P2 112.6(3) . . ?
H34A C34 H34B 109.5 . . ?
H34A C34 H34C 109.5 . . ?
H34A C34 S1 109.5 . . ?
H34B C34 H34C 109.5 . . ?
H34B C34 S1 109.5 . . ?
H34C C34 S1 109.5 . . ?
H35A C35 H35B 109.5 . . ?
H35A C35 H35C 109.5 . . ?
H35A C35 S1 109.5 . . ?
H35B C35 H35C 109.5 . . ?
H35B C35 S1 109.5 . . ?
H35C C35 S1 109.5 . . ?
H36A C36 H36B 109.5 . . ?
H36A C36 H36C 109.5 . . ?
H36A C36 S2 109.5 . . ?
H36B C36 H36C 109.5 . . ?
H36B C36 S2 109.5 . . ?
H36C C36 S2 109.5 . . ?
H37A C37 H37B 109.5 . . ?
H37A C37 H37C 109.5 . . ?
H37A C37 S2 109.5 . . ?
H37B C37 H37C 109.5 . . ?
H37B C37 S2 109.5 . . ?
H37C C37 S2 109.5 . . ?
C25 N1 C32 114.4(3) . . ?
C25 N1 C33 113.5(3) . . ?
C32 N1 C33 112.0(3) . . ?
C30 O1 H1 109.5 . . ?
C31 O2 H2 109.5 . . ?
C1 P1 C7 109.24(19) . . ?
C1 P1 C32 99.21(19) . . ?
C1 P1 Pd1 115.72(14) . . ?
C7 P1 C32 104.74(18) . . ?
C7 P1 Pd1 110.65(13) . . ?
C32 P1 Pd1 116.23(14) . . ?
C13 P2 C19 108.63(19) . . ?
C13 P2 C33 104.26(19) . . ?
C13 P2 Pd1 109.69(13) . . ?
C19 P2 C33 99.73(18) . . ?
C19 P2 Pd1 114.60(15) . . ?
C33 P2 Pd1 118.94(14) . . ?
P1 Pd1 P2 94.51(4) . . ?
P1 Pd1 Cl1 88.56(4) . . ?
P1 Pd1 Cl2 175.11(4) . . ?
P2 Pd1 Cl1 176.45(4) . . ?
P2 Pd1 Cl2 84.76(4) . . ?
Cl1 Pd1 Cl2 92.03(4) . . ?
C34 S1 C35 99.2(2) . . ?
C34 S1 O4 105.4(2) . . ?
C35 S1 O4 106.2(2) . . ?
C36 S2 C37 96.6(2) . . ?
C36 S2 O5 104.5(2) . . ?
C37 S2 O5 107.0(2) . . ?

loop_
_geom_bond_atom_site_label_1
_geom_bond_atom_site_label_2
_geom_bond_distance
_geom_bond_site_symmetry_2
_geom_bond_publ_flag
C1 C2 1.385(6) . ?
C1 C6 1.381(6) . ?
C1 P1 1.815(4) . ?
C2 H92 0.9500 . ?
C2 C3 1.387(6) . ?
C3 H3 0.9500 . ?
C3 C4 1.392(7) . ?
C4 H4 0.9500 . ?
C4 C5 1.364(7) . ?
C5 H5 0.9500 . ?
C5 C6 1.387(6) . ?
C6 H6 0.9500 . ?
C7 C8 1.393(5) . ?
C7 C12 1.374(5) . ?
C7 P1 1.807(4) . ?
C8 H8 0.9500 . ?
C8 C9 1.369(6) . ?
C9 H9 0.9500 . ?
C9 C10 1.367(6) . ?
C10 H10 0.9500 . ?
C10 C11 1.373(6) . ?
C11 H11 0.9500 . ?
C11 C12 1.381(6) . ?
C12 H12 0.9500 . ?
C13 C14 1.388(5) . ?
C13 C18 1.391(6) . ?
C13 P2 1.814(4) . ?
C14 H14 0.9500 . ?
C14 C15 1.371(6) . ?
C15 H15 0.9500 . ?
C15 C16 1.377(6) . ?
C16 H16 0.9500 . ?
C16 C17 1.373(6) . ?
C17 H17 0.9500 . ?
C17 C18 1.392(6) . ?
C18 H18 0.9500 . ?
C19 C20 1.399(6) . ?
C19 C24 1.388(6) . ?
C19 P2 1.808(4) . ?
C20 H20 0.9500 . ?
C20 C21 1.381(6) . ?
C21 H21 0.9500 . ?
C21 C22 1.381(6) . ?
C22 H22 0.9500 . ?
C22 C23 1.373(6) . ?
C23 H23 0.9500 . ?
C23 C24 1.387(6) . ?
C24 H24 0.9500 . ?
C25 C26 1.383(5) . ?
C25 C30 1.384(5) . ?
C25 N1 1.447(5) . ?
C26 H26 0.9500 . ?
C26 C27 1.391(5) . ?
C27 C28 1.388(6) . ?
C27 C31 1.485(6) . ?
C28 H28 0.9500 . ?
C28 C29 1.377(6) . ?
C29 H29 0.9500 . ?
C29 C30 1.397(5) . ?
C30 O1 1.350(5) . ?
C31 O2 1.330(5) . ?
C31 O3 1.206(5) . ?
C32 H32A 0.9900 . ?
C32 H32B 0.9900 . ?
C32 N1 1.461(5) . ?
C32 P1 1.829(4) . ?
C33 H33A 0.9900 . ?
C33 H33B 0.9900 . ?
C33 N1 1.461(5) . ?
C33 P2 1.840(4) . ?
C34 H34A 0.9800 . ?
C34 H34B 0.9800 . ?
C34 H34C 0.9800 . ?
C34 S1 1.748(4) . ?
C35 H35A 0.9800 . ?
C35 H35B 0.9800 . ?
C35 H35C 0.9800 . ?
C35 S1 1.770(4) . ?
C36 H36A 0.9800 . ?
C36 H36B 0.9800 . ?
C36 H36C 0.9800 . ?
C36 S2 1.771(5) . ?
C37 H37A 0.9800 . ?
C37 H37B 0.9800 . ?
C37 H37C 0.9800 . ?
C37 S2 1.772(4) . ?
O1 H1 0.8400 . ?
O2 H2 0.8400 . ?
O4 S1 1.523(3) . ?
O5 S2 1.516(3) . ?
P1 Pd1 2.2449(11) . ?
P2 Pd1 2.2337(12) . ?
Cl1 Pd1 2.3544(11) . ?
Cl2 Pd1 2.3454(10) . ?

loop_
_geom_hbond_atom_site_label_D
_geom_hbond_atom_site_label_H
_geom_hbond_atom_site_label_A
_geom_hbond_distance_DH
_geom_hbond_distance_HA
_geom_hbond_distance_DA
_geom_hbond_angle_DHA
_geom_hbond_site_symmetry_A
O2 H2 O5 0.84 1.75 2.586(4) 173.8 .
O1 H1 O4 0.84 1.77 2.603(4) 174.1 .
